data_7113361
loop_
_publ_author_name
'Hui Shao'
'Xiao-Ming Zhang'
'Shao-Hua Wang'
'Fu-Min Zhang'
'Yong-Qiang Tu'
'Chao Yang'

_publ_section_title
;
 Propargylic cation-induced intermolecular electrophilic
 addition-semipinacol rearrangement
;
_journal_name_full Chem.Commun.
_journal_page_first 5691
_journal_paper_doi 10.1039/C3CC49650C
_journal_volume 50
_journal_year 2014
_chemical_formula_moiety 'C24 H25 N O3 S'
_chemical_formula_sum 'C24 H24 N O3 S'
_chemical_formula_weight 406.50
_chemical_name_systematic
;
 ?
;
_space_group_crystal_system monoclinic
_space_group_IT_number 4
_space_group_name_Hall 'P 2yb'
_space_group_name_H-M_alt 'P 1 21 1'
_symmetry_space_group_name_Hall 'P 2yb'
_symmetry_space_group_name_H-M 'P 1 21 1'
_atom_sites_solution_hydrogens geom
_atom_sites_solution_primary iterative
_audit_creation_date 2013-09-13
_audit_creation_method
;
  Olex2 1.2
  (compiled Apr 23 2013 17:54:37, GUI svn.r4466)
;
_cell_angle_alpha 90
_cell_angle_beta 100.56(2)
_cell_angle_gamma 90
_cell_formula_units_Z 2
_cell_length_a 6.4601(16)
_cell_length_b 12.695(3)
_cell_length_c 13.331(2)
_cell_measurement_reflns_used 600
_cell_measurement_temperature 294.68(10)
_cell_measurement_theta_max 19.5870
_cell_measurement_theta_min 3.4720
_cell_volume 1074.8(4)
_computing_cell_refinement
;
CrysAlisPro, Agilent Technologies,
Version 1.171.36.28 (release 01-02-2013 CrysAlis171 .NET)
(compiled Feb  1 2013,16:14:44)
;
_computing_data_collection
;
CrysAlisPro, Agilent Technologies,
Version 1.171.36.28 (release 01-02-2013 CrysAlis171 .NET)
(compiled Feb  1 2013,16:14:44)
;
_computing_data_reduction
;
CrysAlisPro, Agilent Technologies,
Version 1.171.36.28 (release 01-02-2013 CrysAlis171 .NET)
(compiled Feb  1 2013,16:14:44)
;
_computing_molecular_graphics
;
O. V. Dolomanov, L. J. Bourhis, R. J. Gildea, J. A. K. Howard and H. Puschmann,
OLEX2: a complete structure solution, refinement and analysis program.
J. Appl. Cryst. (2009). 42, 339-341.
;
_computing_publication_material
;
O. V. Dolomanov, L. J. Bourhis, R. J. Gildea, J. A. K. Howard and H. Puschmann,
OLEX2: a complete structure solution, refinement and analysis program.
J. Appl. Cryst. (2009). 42, 339-341.
;
_computing_structure_refinement
;
SHELXL, G.M. Sheldrick, Acta Cryst.
(2008). A64, 112-122
;
_computing_structure_solution 'SUPERFLIP, J. Appl. Cryst. (2007) 40, 786-790'
_diffrn_ambient_temperature 294.68(10)
_diffrn_detector_area_resol_mean 16.0733
_diffrn_measured_fraction_theta_full 0.9900
_diffrn_measured_fraction_theta_max 0.5942
_diffrn_measurement_details
;
  1 omega  -15.00   19.50   1.5000   16.0000
omega____ theta____ kappa____ phi______ frames
    -      -19.3700  -99.0000   30.0000 23

  2 omega   41.00  101.00   1.5000   16.0000
omega____ theta____ kappa____ phi______ frames
    -       22.6512  178.0000    0.0000 40

  3 omega  -27.00    0.00   1.5000   16.0000
omega____ theta____ kappa____ phi______ frames
    -       22.6512  -57.0000 -180.0000 18

  4 omega   -8.00   97.00   1.5000   16.0000
omega____ theta____ kappa____ phi______ frames
    -       22.6512   38.0000  120.0000 70
;
_diffrn_measurement_device_type 'SuperNova, Dual, Cu at zero, Eos'
_diffrn_measurement_method '\w scans'
_diffrn_orient_matrix_UB_11 -0.0264609000
_diffrn_orient_matrix_UB_12 0.0503596000
_diffrn_orient_matrix_UB_13 -0.0214071000
_diffrn_orient_matrix_UB_21 0.0939007000
_diffrn_orient_matrix_UB_22 0.0211464000
_diffrn_orient_matrix_UB_23 0.0290281000
_diffrn_orient_matrix_UB_31 0.0543006000
_diffrn_orient_matrix_UB_32 -0.0116015000
_diffrn_orient_matrix_UB_33 -0.0404001000
_diffrn_radiation_monochromator mirror
_diffrn_radiation_type 'Mo K\a'
_diffrn_radiation_wavelength 0.7107
_diffrn_reflns_av_R_equivalents 0.0695
_diffrn_reflns_av_unetI/netI 0.1545
_diffrn_reflns_Laue_measured_fraction_full 0.993
_diffrn_reflns_Laue_measured_fraction_max 0.876
_diffrn_reflns_limit_h_max 6
_diffrn_reflns_limit_h_min -8
_diffrn_reflns_limit_k_max 7
_diffrn_reflns_limit_k_min -16
_diffrn_reflns_limit_l_max 16
_diffrn_reflns_limit_l_min -17
_diffrn_reflns_number 4271
_diffrn_reflns_point_group_measured_fraction_full 0.701
_diffrn_reflns_point_group_measured_fraction_max 0.595
_diffrn_reflns_theta_full 25.242
_diffrn_reflns_theta_max 28.548
_diffrn_reflns_theta_min 3.208
_diffrn_source 'SuperNova (Mo) X-ray Source'
_exptl_absorpt_coefficient_mu 0.175
_exptl_absorpt_correction_T_max 1.00000
_exptl_absorpt_correction_T_min 0.19983
_exptl_absorpt_correction_type multi-scan
_exptl_absorpt_process_details
;
CrysAlisPro, Agilent Technologies,
Version 1.171.36.28 (release 01-02-2013 CrysAlis171 .NET)
(compiled Feb  1 2013,16:14:44)
Empirical absorption correction using spherical harmonics,
 implemented in SCALE3 ABSPACK scaling algorithm.
;
_exptl_crystal_colour 'clear light colourless'
_exptl_crystal_density_diffrn 1.256
_exptl_crystal_description block
_exptl_crystal_F_000 430
_exptl_crystal_size_max 0.23
_exptl_crystal_size_mid 0.15
_exptl_crystal_size_min 0.13
_refine_diff_density_max 0.277
_refine_diff_density_min -0.274
_refine_diff_density_rms 0.047
_refine_ls_abs_structure_details
;
 Classical Flack method preferred over Parsons because s.u. lower.
;
_refine_ls_abs_structure_Flack -0.1(2)
_refine_ls_extinction_coef 0.027(4)
_refine_ls_extinction_expression Fc^*^=kFc[1+0.001xFc^2^\l^3^/sin(2\q)]^-1/4^
_refine_ls_extinction_method SHELXL
_refine_ls_goodness_of_fit_ref 0.977
_refine_ls_hydrogen_treatment constr
_refine_ls_matrix_type full
_refine_ls_number_parameters 264
_refine_ls_number_reflns 3253
_refine_ls_number_restraints 1
_refine_ls_restrained_S_all 0.977
_refine_ls_R_factor_all 0.1704
_refine_ls_R_factor_gt 0.0703
_refine_ls_shift/su_max 0.000
_refine_ls_shift/su_mean 0.000
_refine_ls_structure_factor_coef Fsqd
_refine_ls_weighting_details
;
 w=1/[\s^2^(Fo^2^)+(0.0321P)^2^]
 where P=(Fo^2^+2Fc^2^)/3
;
_refine_ls_weighting_scheme calc
_refine_ls_wR_factor_gt 0.1204
_refine_ls_wR_factor_ref 0.1754
_reflns_Friedel_coverage 0.302
_reflns_Friedel_fraction_full 0.379
_reflns_Friedel_fraction_max 0.288
_reflns_number_gt 1349
_reflns_number_total 3253
_reflns_threshold_expression 'I > 2\s(I)'
_cod_data_source_file c3cc49650c2.cif
_cod_data_source_block dcm-sh
_cod_database_code 7113361
_reflns_odcompleteness_completeness 99.00
_reflns_odcompleteness_iscentric 1
_reflns_odcompleteness_theta 26.32
_olex2_refinement_description
;
1. Fixed Uiso
 At 1.2 times of:
  All C(H) groups, All C(H,H) groups
 At 1.5 times of:
  All C(H,H,H) groups
2.a Ternary CH refined with riding coordinates:
 C8(H8), C9(H9)
2.b Secondary CH2 refined with riding coordinates:
 C10(H10A,H10B), C11(H11A,H11B), C13(H13A,H13B), C14(H14A,H14B), C15(H15A,H15B)
2.c Aromatic/amide H refined with riding coordinates:
 C2(H2), C3(H3), C4(H4), C5(H5), C6(H6), C18(H18), C19(H19), C21(H21), C22(H22)
2.d Idealised Me refined as rotating group:
 C23(H23A,H23B,H23C)
2.e :
 C25(H25)
;
_shelx_space_group_comment
;
The symmetry employed for this shelxl refinement is uniquely defined
by the following loop, which should always be used as a source of
symmetry information in preference to the above space-group names.
They are only intended as comments.
;
_shelxl_version_number 2013-2

loop_
_space_group_symop_operation_xyz
'x, y, z'
'-x, y+1/2, -z'

loop_
_atom_site_label
_atom_site_type_symbol
_atom_site_fract_x
_atom_site_fract_y
_atom_site_fract_z
_atom_site_U_iso_or_equiv
_atom_site_adp_type
_atom_site_occupancy
_atom_site_site_symmetry_order
_atom_site_calc_flag
_atom_site_refinement_flags_posn
_atom_site_refinement_flags_adp
S1 S 0.5487(4) 0.6621(2) 0.20817(18) 0.0687(8) Uani 1 1 d . .
O1 O 0.3834(10) 0.6870(6) 0.4565(5) 0.074(2) Uani 1 1 d . .
O2 O 0.3522(11) 0.7133(6) 0.2161(5) 0.087(3) Uani 1 1 d . .
O3 O 0.5551(13) 0.5536(6) 0.1789(5) 0.085(2) Uani 1 1 d . .
N2 N 0.6957(10) 0.6711(6) 0.3205(5) 0.0551(19) Uani 1 1 d . .
C2 C 1.1864(16) 0.7614(9) 0.6895(8) 0.074(3) Uani 1 1 d . .
H2 H 1.2033 0.8168 0.6461 0.089 Uiso 1 1 calc R U
C3 C 1.3557(19) 0.7306(12) 0.7674(9) 0.097(4) Uani 1 1 d . .
H3 H 1.4826 0.7670 0.7758 0.116 Uiso 1 1 calc R U
C4 C 1.334(2) 0.6480(13) 0.8301(9) 0.108(5) Uani 1 1 d . .
H4 H 1.4456 0.6272 0.8803 0.130 Uiso 1 1 calc R U
C5 C 1.152(2) 0.5980(11) 0.8189(10) 0.103(4) Uani 1 1 d . .
H5 H 1.1373 0.5428 0.8630 0.124 Uiso 1 1 calc R U
C6 C 0.9816(18) 0.6248(8) 0.7434(8) 0.078(3) Uani 1 1 d . .
H6 H 0.8571 0.5865 0.7362 0.093 Uiso 1 1 calc R U
C7 C 0.9979(16) 0.7092(8) 0.6784(7) 0.060(3) Uani 1 1 d . .
C8 C 0.8122(14) 0.7401(7) 0.5944(6) 0.053(2) Uani 1 1 d . .
H8 H 0.6942 0.6940 0.6016 0.063 Uiso 1 1 calc R U
C9 C 0.8581(14) 0.7231(7) 0.4876(7) 0.050(2) Uani 1 1 d . .
H9 H 0.9866 0.7624 0.4830 0.060 Uiso 1 1 calc R U
C10 C 0.9002(16) 0.6065(8) 0.4666(7) 0.060(3) Uani 1 1 d . .
H10A H 1.0408 0.5859 0.4996 0.072 Uiso 1 1 calc R U
H10B H 0.7985 0.5611 0.4903 0.072 Uiso 1 1 calc R U
C11 C 0.8766(14) 0.6018(7) 0.3501(6) 0.059(3) Uani 1 1 d . .
H11A H 1.0006 0.6286 0.3272 0.071 Uiso 1 1 calc R U
H11B H 0.8474 0.5308 0.3244 0.071 Uiso 1 1 calc R U
C12 C 0.6850(12) 0.7575(7) 0.3948(7) 0.052(2) Uani 1 1 d . .
C13 C 0.7199(14) 0.8696(7) 0.3570(8) 0.063(3) Uani 1 1 d . .
H13A H 0.8180 0.9075 0.4083 0.075 Uiso 1 1 calc R U
H13B H 0.7778 0.8666 0.2949 0.075 Uiso 1 1 calc R U
C14 C 0.5062(18) 0.9258(9) 0.3368(9) 0.090(4) Uani 1 1 d . .
H14A H 0.5221 0.9979 0.3612 0.108 Uiso 1 1 calc R U
H14B H 0.4500 0.9270 0.2642 0.108 Uiso 1 1 calc R U
C15 C 0.3605(17) 0.8672(8) 0.3918(9) 0.081(3) Uani 1 1 d . .
H15A H 0.2236 0.8588 0.3483 0.097 Uiso 1 1 calc R U
H15B H 0.3425 0.9050 0.4529 0.097 Uiso 1 1 calc R U
C16 C 0.4603(15) 0.7610(8) 0.4193(7) 0.058(3) Uani 1 1 d . .
C17 C 0.6577(15) 0.7349(8) 0.1180(6) 0.056(2) Uani 1 1 d . .
C18 C 0.5594(18) 0.8209(9) 0.0704(8) 0.078(3) Uani 1 1 d . .
H18 H 0.4285 0.8422 0.0826 0.093 Uiso 1 1 calc R U
C19 C 0.6616(19) 0.8768(9) 0.0021(8) 0.078(3) Uani 1 1 d . .
H19 H 0.5962 0.9373 -0.0276 0.093 Uiso 1 1 calc R U
C20 C 0.8469(19) 0.8492(9) -0.0234(8) 0.072(3) Uani 1 1 d . .
C21 C 0.9442(18) 0.7608(9) 0.0271(8) 0.084(3) Uani 1 1 d . .
H21 H 1.0742 0.7401 0.0134 0.100 Uiso 1 1 calc R U
C22 C 0.8537(17) 0.7004(9) 0.0989(7) 0.074(3) Uani 1 1 d . .
H22 H 0.9210 0.6415 0.1311 0.089 Uiso 1 1 calc R U
C23 C 0.950(2) 0.9070(9) -0.0961(8) 0.103(4) Uani 1 1 d . .
H23A H 0.9470 0.8652 -0.1563 0.155 Uiso 1 1 calc R U
H23B H 1.0937 0.9214 -0.0653 0.155 Uiso 1 1 calc R U
H23C H 0.8773 0.9722 -0.1140 0.155 Uiso 1 1 calc R U
C24 C 0.7459(15) 0.8496(9) 0.6108(7) 0.063(3) Uani 1 1 d . .
C25 C 0.6900(18) 0.9360(9) 0.6220(9) 0.081(4) Uani 1 1 d . .
H25 H 0.6457 1.0045 0.6309 0.097 Uiso 1 1 calc R U

loop_
_atom_site_aniso_label
_atom_site_aniso_U_11
_atom_site_aniso_U_22
_atom_site_aniso_U_33
_atom_site_aniso_U_23
_atom_site_aniso_U_13
_atom_site_aniso_U_12
S1 0.0613(16) 0.079(2) 0.0613(14) -0.0024(17) 0.0005(12) -0.0071(17)
O1 0.048(4) 0.093(6) 0.083(4) -0.008(5) 0.015(3) -0.009(4)
O2 0.053(4) 0.132(7) 0.069(4) 0.000(4) -0.005(4) 0.008(4)
O3 0.120(7) 0.062(4) 0.064(4) -0.015(4) -0.006(5) -0.024(5)
N2 0.051(4) 0.060(5) 0.051(4) -0.001(5) 0.001(3) 0.006(5)
C2 0.062(7) 0.088(8) 0.073(7) -0.003(7) 0.016(6) -0.015(7)
C3 0.066(8) 0.134(12) 0.084(8) -0.008(9) -0.001(7) 0.007(8)
C4 0.107(11) 0.137(14) 0.071(8) 0.020(10) -0.012(7) 0.049(11)
C5 0.117(12) 0.090(9) 0.096(10) 0.021(8) -0.001(9) -0.011(10)
C6 0.078(8) 0.070(8) 0.080(7) 0.006(7) 0.002(6) -0.008(7)
C7 0.066(6) 0.062(6) 0.049(5) 0.002(5) 0.006(5) -0.013(5)
C8 0.056(6) 0.052(6) 0.054(5) 0.005(5) 0.018(5) -0.004(5)
C9 0.048(5) 0.045(5) 0.056(5) 0.008(5) 0.009(4) -0.009(4)
C10 0.069(7) 0.057(6) 0.055(6) 0.012(5) 0.013(5) 0.012(6)
C11 0.056(6) 0.048(5) 0.073(6) -0.012(5) 0.009(5) 0.000(5)
C12 0.030(5) 0.059(6) 0.064(5) 0.004(5) 0.002(4) 0.007(5)
C13 0.052(6) 0.054(6) 0.082(7) -0.011(6) 0.011(5) -0.001(5)
C14 0.086(9) 0.065(7) 0.120(10) 0.025(7) 0.021(8) 0.024(7)
C15 0.057(7) 0.070(8) 0.114(10) 0.013(8) 0.014(7) 0.018(6)
C16 0.046(6) 0.064(7) 0.066(6) 0.000(6) 0.016(5) -0.004(5)
C17 0.062(6) 0.055(6) 0.047(5) -0.003(5) 0.001(4) 0.001(5)
C18 0.078(8) 0.088(8) 0.067(7) 0.000(7) 0.012(6) 0.014(7)
C19 0.106(10) 0.069(8) 0.058(7) 0.001(6) 0.013(7) -0.001(7)
C20 0.091(9) 0.076(8) 0.049(6) -0.008(6) 0.011(6) -0.007(7)
C21 0.068(8) 0.108(10) 0.077(7) 0.016(7) 0.019(6) 0.006(7)
C22 0.072(7) 0.077(8) 0.069(6) 0.008(6) 0.003(6) 0.011(6)
C23 0.131(12) 0.106(10) 0.073(8) 0.012(7) 0.017(8) -0.020(9)
C24 0.057(6) 0.073(7) 0.060(6) 0.002(6) 0.016(5) -0.008(6)
C25 0.085(9) 0.056(7) 0.098(9) -0.013(7) 0.008(7) 0.011(7)

loop_
_atom_type_symbol
_atom_type_description
_atom_type_scat_dispersion_real
_atom_type_scat_dispersion_imag
_atom_type_scat_source
C C 0.0033 0.0016 'International Tables Vol C Tables 4.2.6.8 and 6.1.1.4'
H H 0.0000 0.0000 'International Tables Vol C Tables 4.2.6.8 and 6.1.1.4'
N N 0.0061 0.0033 'International Tables Vol C Tables 4.2.6.8 and 6.1.1.4'
O O 0.0106 0.0060 'International Tables Vol C Tables 4.2.6.8 and 6.1.1.4'
S S 0.1246 0.1234 'International Tables Vol C Tables 4.2.6.8 and 6.1.1.4'

loop_
_geom_angle_atom_site_label_1
_geom_angle_atom_site_label_2
_geom_angle_atom_site_label_3
_geom_angle
O2 S1 N2 105.9(4)
O2 S1 C17 106.3(5)
O3 S1 O2 121.3(5)
O3 S1 N2 106.1(4)
O3 S1 C17 106.5(5)
N2 S1 C17 110.7(4)
C11 N2 S1 120.8(6)
C11 N2 C12 113.4(6)
C12 N2 S1 125.1(6)
C3 C2 H2 120.1
C7 C2 H2 120.1
C7 C2 C3 119.8(11)
C2 C3 H3 119.8
C4 C3 C2 120.5(12)
C4 C3 H3 119.8
C3 C4 H4 120.3
C5 C4 C3 119.5(12)
C5 C4 H4 120.3
C4 C5 H5 118.9
C4 C5 C6 122.2(13)
C6 C5 H5 118.9
C5 C6 H6 120.0
C5 C6 C7 119.9(11)
C7 C6 H6 120.0
C2 C7 C6 118.1(10)
C2 C7 C8 121.0(9)
C6 C7 C8 120.8(9)
C7 C8 H8 107.1
C9 C8 C7 112.7(7)
C9 C8 H8 107.1
C24 C8 C7 109.9(8)
C24 C8 H8 107.1
C24 C8 C9 112.5(7)
C8 C9 H9 107.3
C8 C9 C10 112.2(7)
C8 C9 C12 117.7(7)
C10 C9 H9 107.3
C10 C9 C12 104.4(8)
C12 C9 H9 107.3
C9 C10 H10A 111.1
C9 C10 H10B 111.1
H10A C10 H10B 109.0
C11 C10 C9 103.5(7)
C11 C10 H10A 111.1
C11 C10 H10B 111.1
N2 C11 C10 100.2(7)
N2 C11 H11A 111.7
N2 C11 H11B 111.7
C10 C11 H11A 111.7
C10 C11 H11B 111.7
H11A C11 H11B 109.5
N2 C12 C9 101.9(6)
N2 C12 C13 115.9(7)
N2 C12 C16 108.8(7)
C13 C12 C9 112.9(7)
C13 C12 C16 104.0(7)
C16 C12 C9 113.7(7)
C12 C13 H13A 110.1
C12 C13 H13B 110.1
H13A C13 H13B 108.4
C14 C13 C12 107.9(7)
C14 C13 H13A 110.1
C14 C13 H13B 110.1
C13 C14 H14A 110.1
C13 C14 H14B 110.1
H14A C14 H14B 108.4
C15 C14 C13 108.1(8)
C15 C14 H14A 110.1
C15 C14 H14B 110.1
C14 C15 H15A 110.4
C14 C15 H15B 110.4
C14 C15 C16 106.5(9)
H15A C15 H15B 108.6
C16 C15 H15A 110.4
C16 C15 H15B 110.4
O1 C16 C12 122.4(9)
O1 C16 C15 127.1(9)
C15 C16 C12 110.5(8)
C18 C17 S1 121.9(8)
C18 C17 C22 121.6(10)
C22 C17 S1 116.5(8)
C17 C18 H18 120.9
C17 C18 C19 118.1(11)
C19 C18 H18 120.9
C18 C19 H19 117.5
C20 C19 C18 125.1(11)
C20 C19 H19 117.5
C19 C20 C21 115.3(11)
C19 C20 C23 124.6(12)
C21 C20 C23 120.0(11)
C20 C21 H21 118.3
C20 C21 C22 123.3(11)
C22 C21 H21 118.3
C17 C22 C21 116.5(10)
C17 C22 H22 121.7
C21 C22 H22 121.7
C20 C23 H23A 109.5
C20 C23 H23B 109.5
C20 C23 H23C 109.5
H23A C23 H23B 109.5
H23A C23 H23C 109.5
H23B C23 H23C 109.5
C25 C24 C8 178.6(12)
C24 C25 H25 180.0

loop_
_geom_bond_atom_site_label_1
_geom_bond_atom_site_label_2
_geom_bond_distance
S1 O2 1.447(7)
S1 O3 1.435(7)
S1 N2 1.623(6)
S1 C17 1.762(9)
O1 C16 1.211(10)
N2 C11 1.458(10)
N2 C12 1.488(11)
C2 H2 0.9300
C2 C3 1.418(13)
C2 C7 1.371(12)
C3 H3 0.9300
C3 C4 1.365(16)
C4 H4 0.9300
C4 C5 1.318(16)
C5 H5 0.9300
C5 C6 1.391(15)
C6 H6 0.9300
C6 C7 1.394(12)
C7 C8 1.534(12)
C8 H8 0.9800
C8 C9 1.522(11)
C8 C24 1.482(13)
C9 H9 0.9800
C9 C10 1.539(11)
C9 C12 1.570(12)
C10 H10A 0.9700
C10 H10B 0.9700
C10 C11 1.534(11)
C11 H11A 0.9700
C11 H11B 0.9700
C12 C13 1.540(12)
C12 C16 1.546(12)
C13 H13A 0.9700
C13 H13B 0.9700
C13 C14 1.533(12)
C14 H14A 0.9700
C14 H14B 0.9700
C14 C15 1.493(13)
C15 H15A 0.9700
C15 H15B 0.9700
C15 C16 1.511(13)
C17 C18 1.360(13)
C17 C22 1.406(12)
C18 H18 0.9300
C18 C19 1.410(13)
C19 H19 0.9300
C19 C20 1.349(14)
C20 C21 1.398(14)
C20 C23 1.469(13)
C21 H21 0.9300
C21 C22 1.432(13)
C22 H22 0.9300
C23 H23A 0.9600
C23 H23B 0.9600
C23 H23C 0.9600
C24 C25 1.174(13)
C25 H25 0.9300

loop_
_geom_torsion_atom_site_label_1
_geom_torsion_atom_site_label_2
_geom_torsion_atom_site_label_3
_geom_torsion_atom_site_label_4
_geom_torsion
S1 N2 C11 C10 -157.1(6)
S1 N2 C12 C9 179.2(6)
S1 N2 C12 C13 -57.8(10)
S1 N2 C12 C16 58.8(10)
S1 C17 C18 C19 177.7(8)
S1 C17 C22 C21 -178.8(7)
O2 S1 N2 C11 161.0(7)
O2 S1 N2 C12 -29.5(8)
O2 S1 C17 C18 -0.2(10)
O2 S1 C17 C22 178.9(8)
O3 S1 N2 C11 30.8(8)
O3 S1 N2 C12 -159.6(7)
O3 S1 C17 C18 130.5(9)
O3 S1 C17 C22 -50.5(9)
N2 S1 C17 C18 -114.7(9)
N2 S1 C17 C22 64.4(9)
N2 C12 C13 C14 106.4(9)
N2 C12 C16 O1 60.0(12)
N2 C12 C16 C15 -120.8(9)
C2 C3 C4 C5 -1.2(19)
C2 C7 C8 C9 63.7(12)
C2 C7 C8 C24 -62.7(11)
C3 C2 C7 C6 -1.7(15)
C3 C2 C7 C8 -179.6(9)
C3 C4 C5 C6 1(2)
C4 C5 C6 C7 -2(2)
C5 C6 C7 C2 2.0(15)
C5 C6 C7 C8 179.9(10)
C6 C7 C8 C9 -114.1(9)
C6 C7 C8 C24 119.5(9)
C7 C2 C3 C4 1.3(17)
C7 C8 C9 C10 62.1(10)
C7 C8 C9 C12 -176.7(8)
C8 C9 C10 C11 163.8(7)
C8 C9 C12 N2 -140.9(7)
C8 C9 C12 C13 94.1(9)
C8 C9 C12 C16 -24.1(11)
C9 C10 C11 N2 -40.2(9)
C9 C12 C13 C14 -136.6(8)
C9 C12 C16 O1 -52.7(13)
C9 C12 C16 C15 126.5(9)
C10 C9 C12 N2 -15.8(9)
C10 C9 C12 C13 -140.8(7)
C10 C9 C12 C16 101.1(9)
C11 N2 C12 C9 -10.6(9)
C11 N2 C12 C13 112.4(8)
C11 N2 C12 C16 -130.9(8)
C12 N2 C11 C10 32.2(9)
C12 C9 C10 C11 35.2(9)
C12 C13 C14 C15 18.3(12)
C13 C12 C16 O1 -175.9(9)
C13 C12 C16 C15 3.3(11)
C13 C14 C15 C16 -15.9(13)
C14 C15 C16 O1 -173.1(10)
C14 C15 C16 C12 7.8(12)
C16 C12 C13 C14 -12.9(11)
C17 S1 N2 C11 -84.3(8)
C17 S1 N2 C12 85.3(8)
C17 C18 C19 C20 2.9(17)
C18 C17 C22 C21 0.2(15)
C18 C19 C20 C21 -3.1(17)
C18 C19 C20 C23 178.9(10)
C19 C20 C21 C22 1.9(16)
C20 C21 C22 C17 -0.5(15)
C22 C17 C18 C19 -1.3(16)
C23 C20 C21 C22 180.0(10)
C24 C8 C9 C10 -172.9(9)
C24 C8 C9 C12 -51.8(11)
